data_7202738
loop_
_publ_author_name
'Gu, Jie'
'Chen, Wei-Qiang'
'Wada, Tatsuo'
'Hashizume, Daisuke'
'Duan, Xuan-Ming'

_publ_section_title
;
 From supermolecular sheet to helix by breaking molecular symmetry: the
 case of 4-[2-(carbazol-3-yl)vinyl] pyridium tosylate
;
_journal_issue 7
_journal_name_full CrystEngComm
_journal_page_first 541
_journal_paper_doi 10.1039/b701377a
_journal_volume 9
_journal_year 2007
_chemical_formula_sum 'C28 H25 N3 O5 S'
_chemical_formula_weight 515.57
_chemical_name_common
;
N-methyl-4-(2-(9-methyl carbazol-3-yl)vinyl)pyridinium 2-
methyl-5-nitro benzenesulfonate
;
_chemical_name_systematic
; N-methyl-4-[2-(9-methyl carbazol-3-yl)vinyl]pyridinium 2-methyl-5-nitro
benzenesulfonate
;
_space_group_IT_number 14
_symmetry_cell_setting monoclinic
_symmetry_space_group_name_Hall '-P 2ybc'
_symmetry_space_group_name_H-M 'P 1 21/c 1'
_atom_sites_solution_hydrogens geom
_atom_sites_solution_primary direct
_atom_sites_solution_secondary difmap
_audit_creation_method SHELXL-97
_cell_angle_alpha 90.00
_cell_angle_beta 96.743(5)
_cell_angle_gamma 90.00
_cell_formula_units_Z 4
_cell_length_a 14.569(4)
_cell_length_b 25.121(7)
_cell_length_c 6.7399(19)
_cell_measurement_reflns_used 1183
_cell_measurement_temperature 293(2)
_cell_measurement_theta_max 19.83
_cell_measurement_theta_min 2.81
_cell_volume 2449.7(12)
_computing_cell_refinement 'Bruker SMART'
_computing_data_collection 'Bruker SMART'
_computing_data_reduction 'Bruker SAINT'
_computing_molecular_graphics 'Bruker SHELXTL'
_computing_publication_material 'Bruker SHELXTL'
_computing_structure_refinement 'SHELXL-97 (Sheldrick, 1997)'
_computing_structure_solution 'SHELXS-97 (Sheldrick, 1990)'
_diffrn_ambient_temperature 293(2)
_diffrn_measured_fraction_theta_full 0.999
_diffrn_measured_fraction_theta_max 0.999
_diffrn_measurement_device_type 'CCD area detector'
_diffrn_measurement_method 'phi and omega scans'
_diffrn_radiation_monochromator graphite
_diffrn_radiation_source 'fine-focus sealed tube'
_diffrn_radiation_type MoK\a
_diffrn_radiation_wavelength 0.71073
_diffrn_reflns_av_R_equivalents 0.0603
_diffrn_reflns_av_sigmaI/netI 0.0858
_diffrn_reflns_limit_h_max 14
_diffrn_reflns_limit_h_min -17
_diffrn_reflns_limit_k_max 29
_diffrn_reflns_limit_k_min -28
_diffrn_reflns_limit_l_max 8
_diffrn_reflns_limit_l_min -6
_diffrn_reflns_number 13220
_diffrn_reflns_theta_full 25.03
_diffrn_reflns_theta_max 25.03
_diffrn_reflns_theta_min 1.62
_exptl_absorpt_coefficient_mu 0.178
_exptl_absorpt_correction_T_max 1.000000
_exptl_absorpt_correction_T_min 0.349866
_exptl_absorpt_correction_type multi-scan
_exptl_absorpt_process_details SADABS
_exptl_crystal_colour RED
_exptl_crystal_density_diffrn 1.398
_exptl_crystal_density_method 'not measured'
_exptl_crystal_description LABLLER
_exptl_crystal_F_000 1080
_exptl_crystal_size_max 0.24
_exptl_crystal_size_mid 0.20
_exptl_crystal_size_min 0.12
_refine_diff_density_max 0.239
_refine_diff_density_min -0.241
_refine_diff_density_rms 0.049
_refine_ls_extinction_method none
_refine_ls_goodness_of_fit_ref 1.008
_refine_ls_hydrogen_treatment mixed
_refine_ls_matrix_type full
_refine_ls_number_parameters 337
_refine_ls_number_reflns 4297
_refine_ls_number_restraints 0
_refine_ls_restrained_S_all 1.008
_refine_ls_R_factor_all 0.1072
_refine_ls_R_factor_gt 0.0506
_refine_ls_shift/su_max 0.001
_refine_ls_shift/su_mean 0.000
_refine_ls_structure_factor_coef Fsqd
_refine_ls_weighting_details 'calc w=1/[\s^2^(Fo^2^)+(0.0318P)^2^+1.1114P] where P=(Fo^2^+2Fc^2^)/3'
_refine_ls_weighting_scheme calc
_refine_ls_wR_factor_gt 0.1049
_refine_ls_wR_factor_ref 0.1262
_reflns_number_gt 2490
_reflns_number_total 4297
_reflns_threshold_expression >2sigma(I)
_cod_data_source_file b701377a.txt
_cod_data_source_block 1
_cod_depositor_comments
;
The following automatic conversions were performed:
'_symmetry_cell_setting' value 'Monoclinic' changed to 'monoclinic'
according to '/home/saulius/struct/CIF-dictionaries/cif_core.dic'
dictionary named 'cif_core.dic' version 2.4.1 from
2010-06-29.

'_exptl_absorpt_correction_type' value 'MULTI-SCAN' changed
to 'multi-scan' according to
'/home/saulius/struct/CIF-dictionaries/cif_core.dic' dictionary named
'cif_core.dic' version 2.4.1 from 2010-06-29.

Automatic conversion script
Id: cif_fix_enum 1527 2010-12-29 10:47:43Z saulius 
;
_cod_original_sg_symbol_H-M P2(1)/c
_cod_database_code 7202738

loop_
_symmetry_equiv_pos_as_xyz
'x, y, z'
'-x, y+1/2, -z+1/2'
'-x, -y, -z'
'x, -y-1/2, z-1/2'

loop_
_atom_site_label
_atom_site_type_symbol
_atom_site_fract_x
_atom_site_fract_y
_atom_site_fract_z
_atom_site_U_iso_or_equiv
_atom_site_adp_type
_atom_site_occupancy
_atom_site_symmetry_multiplicity
_atom_site_calc_flag
_atom_site_refinement_flags
_atom_site_disorder_assembly
_atom_site_disorder_group
S1 S 0.11748(5) 0.62611(3) 0.26274(14) 0.0494(3) Uani 1 1 d . . .
O1 O 0.14114(15) 0.60184(9) 0.0799(3) 0.0650(7) Uani 1 1 d . . .
O2 O 0.09490(15) 0.58682(9) 0.4076(4) 0.0657(7) Uani 1 1 d . . .
O3 O 0.05185(14) 0.66883(9) 0.2306(4) 0.0727(8) Uani 1 1 d . . .
O4 O 0.4607(2) 0.63821(16) 0.1156(7) 0.1317(15) Uani 1 1 d . . .
O5 O 0.53232(19) 0.69339(13) 0.3204(6) 0.1237(13) Uani 1 1 d . . .
N1 N 0.25570(18) 0.00176(9) 0.2510(4) 0.0437(6) Uani 1 1 d . . .
N2 N 0.15898(16) 0.42361(9) 0.2170(4) 0.0398(6) Uani 1 1 d . . .
N3 N 0.4637(2) 0.66749(15) 0.2591(7) 0.0858(12) Uani 1 1 d . . .
C1 C 0.2970(2) 0.09247(12) 0.2709(4) 0.0422(8) Uani 1 1 d . . .
H1 H 0.3432 0.1181 0.2906 0.051 Uiso 1 1 calc R . .
C2 C 0.3202(2) 0.04007(12) 0.2798(5) 0.0450(8) Uani 1 1 d . . .
H2 H 0.3821 0.0305 0.3063 0.054 Uiso 1 1 calc R . .
C3 C 0.2825(2) -0.05503(11) 0.2607(5) 0.0583(10) Uani 1 1 d . . .
H3A H 0.2883 -0.0678 0.1285 0.088 Uiso 1 1 calc R . .
H3B H 0.2361 -0.0753 0.3173 0.088 Uiso 1 1 calc R . .
H3C H 0.3406 -0.0589 0.3427 0.088 Uiso 1 1 calc R . .
C4 C 0.1665(2) 0.01532(13) 0.2127(5) 0.0504(9) Uani 1 1 d . . .
H4 H 0.1220 -0.0113 0.1921 0.060 Uiso 1 1 calc R . .
C5 C 0.1397(2) 0.06710(12) 0.2033(5) 0.0478(8) Uani 1 1 d . . .
H5 H 0.0772 0.0753 0.1770 0.057 Uiso 1 1 calc R . .
C6 C 0.20450(19) 0.10834(11) 0.2325(4) 0.0377(7) Uani 1 1 d . . .
C7 C 0.1746(2) 0.16297(11) 0.2233(4) 0.0404(7) Uani 1 1 d . . .
H7 H 0.1114 0.1695 0.2044 0.049 Uiso 1 1 calc R . .
C8 C 0.2312(2) 0.20492(11) 0.2400(4) 0.0397(7) Uani 1 1 d . . .
H8 H 0.2941 0.1973 0.2591 0.048 Uiso 1 1 calc R . .
C9 C 0.20666(19) 0.26110(11) 0.2320(4) 0.0375(7) Uani 1 1 d . . .
C10 C 0.27702(19) 0.29863(11) 0.2537(4) 0.0381(7) Uani 1 1 d . . .
H10 H 0.3383 0.2876 0.2727 0.046 Uiso 1 1 calc R . .
C11 C 0.25625(19) 0.35266(11) 0.2471(4) 0.0353(7) Uani 1 1 d . . .
C12 C 0.31124(19) 0.40042(11) 0.2652(4) 0.0357(7) Uani 1 1 d . . .
C13 C 0.4051(2) 0.41076(12) 0.2906(5) 0.0476(8) Uani 1 1 d . . .
H13 H 0.4476 0.3830 0.3007 0.057 Uiso 1 1 calc R . .
C14 C 0.4348(2) 0.46289(13) 0.3007(5) 0.0556(9) Uani 1 1 d . . .
H14 H 0.4977 0.4702 0.3193 0.067 Uiso 1 1 calc R . .
C15 C 0.3718(2) 0.50474(13) 0.2835(5) 0.0554(9) Uani 1 1 d . . .
H15 H 0.3936 0.5395 0.2914 0.066 Uiso 1 1 calc R . .
C16 C 0.2782(2) 0.49601(12) 0.2551(4) 0.0474(8) Uani 1 1 d . . .
H16 H 0.2366 0.5242 0.2428 0.057 Uiso 1 1 calc R . .
C17 C 0.24810(19) 0.44360(11) 0.2453(4) 0.0381(7) Uani 1 1 d . . .
C18 C 0.0742(2) 0.45482(13) 0.1907(5) 0.0562(9) Uani 1 1 d . . .
H18A H 0.0403 0.4466 0.0635 0.084 Uiso 1 1 calc R . .
H18B H 0.0892 0.4920 0.1961 0.084 Uiso 1 1 calc R . .
H18C H 0.0371 0.4464 0.2952 0.084 Uiso 1 1 calc R . .
C19 C 0.16321(18) 0.36870(11) 0.2187(4) 0.0363(7) Uani 1 1 d . . .
C20 C 0.0913(2) 0.33175(12) 0.1941(4) 0.0434(8) Uani 1 1 d . . .
H20 H 0.0300 0.3427 0.1730 0.052 Uiso 1 1 calc R . .
C21 C 0.11403(19) 0.27897(12) 0.2022(4) 0.0425(8) Uani 1 1 d . . .
H21 H 0.0668 0.2539 0.1875 0.051 Uiso 1 1 calc R . .
C22 C 0.1428(3) 0.69254(15) 0.6684(6) 0.0716(11) Uani 1 1 d . . .
H22A H 0.1005 0.7162 0.5927 0.107 Uiso 1 1 calc R . .
H22B H 0.1624 0.7080 0.7968 0.107 Uiso 1 1 calc R . .
H22C H 0.1128 0.6591 0.6859 0.107 Uiso 1 1 calc R . .
C23 C 0.2257(2) 0.68362(11) 0.5584(5) 0.0480(8) Uani 1 1 d . . .
C24 C 0.22209(19) 0.65645(11) 0.3754(5) 0.0397(8) Uani 1 1 d . . .
C25 C 0.3002(2) 0.65080(11) 0.2807(5) 0.0461(8) Uani 1 1 d . . .
H25 H 0.2973 0.6327 0.1596 0.055 Uiso 1 1 calc R . .
C26 C 0.3826(2) 0.67203(13) 0.3661(6) 0.0549(10) Uani 1 1 d . . .
C27 C 0.3888(3) 0.69788(13) 0.5472(7) 0.0671(11) Uani 1 1 d . . .
H27 H 0.4449 0.7116 0.6052 0.081 Uiso 1 1 calc R . .
C28 C 0.3110(3) 0.70289(13) 0.6396(6) 0.0630(10) Uani 1 1 d . . .
H28 H 0.3154 0.7200 0.7627 0.076 Uiso 1 1 calc R . .

loop_
_atom_site_aniso_label
_atom_site_aniso_U_11
_atom_site_aniso_U_22
_atom_site_aniso_U_33
_atom_site_aniso_U_23
_atom_site_aniso_U_13
_atom_site_aniso_U_12
S1 0.0337(4) 0.0480(5) 0.0649(6) 0.0009(5) -0.0010(4) -0.0013(4)
O1 0.0626(15) 0.0737(16) 0.0570(16) -0.0206(13) 0.0001(12) -0.0048(12)
O2 0.0583(15) 0.0592(14) 0.0803(19) 0.0151(13) 0.0108(13) -0.0182(12)
O3 0.0404(13) 0.0702(16) 0.104(2) 0.0071(15) -0.0068(13) 0.0147(12)
O4 0.080(2) 0.152(3) 0.178(4) -0.047(3) 0.075(2) -0.014(2)
O5 0.0442(17) 0.118(2) 0.211(4) 0.005(2) 0.026(2) -0.0235(17)
N1 0.0512(17) 0.0377(14) 0.0436(17) -0.0043(12) 0.0108(13) -0.0030(13)
N2 0.0366(14) 0.0418(15) 0.0407(16) -0.0001(12) 0.0026(11) 0.0073(12)
N3 0.041(2) 0.071(2) 0.149(4) 0.009(2) 0.023(2) 0.0013(18)
C1 0.0426(19) 0.0393(18) 0.045(2) -0.0007(15) 0.0062(15) -0.0065(14)
C2 0.0404(18) 0.046(2) 0.049(2) 0.0006(15) 0.0057(15) -0.0011(16)
C3 0.078(2) 0.0372(19) 0.060(3) -0.0010(17) 0.0120(19) 0.0003(17)
C4 0.047(2) 0.048(2) 0.057(2) -0.0073(17) 0.0094(17) -0.0130(16)
C5 0.0387(18) 0.049(2) 0.056(2) -0.0041(16) 0.0060(15) -0.0057(16)
C6 0.0394(17) 0.0445(18) 0.0294(18) -0.0018(14) 0.0054(13) -0.0014(14)
C7 0.0371(17) 0.0456(18) 0.039(2) -0.0009(15) 0.0071(14) 0.0011(15)
C8 0.0380(17) 0.0455(18) 0.036(2) 0.0023(14) 0.0060(14) -0.0014(15)
C9 0.0379(17) 0.0410(17) 0.0334(18) -0.0003(14) 0.0038(13) 0.0001(14)
C10 0.0324(16) 0.0462(19) 0.0356(19) 0.0026(14) 0.0044(13) 0.0067(14)
C11 0.0351(16) 0.0418(17) 0.0291(18) 0.0019(13) 0.0046(13) 0.0026(13)
C12 0.0340(16) 0.0412(17) 0.0316(18) -0.0002(14) 0.0030(13) 0.0014(14)
C13 0.0424(19) 0.0482(19) 0.053(2) 0.0023(16) 0.0072(15) 0.0023(15)
C14 0.0419(19) 0.060(2) 0.066(3) -0.0004(19) 0.0090(17) -0.0083(17)
C15 0.062(2) 0.045(2) 0.059(2) -0.0029(17) 0.0064(19) -0.0108(17)
C16 0.060(2) 0.0380(18) 0.045(2) -0.0013(15) 0.0052(16) 0.0045(16)
C17 0.0384(17) 0.0435(18) 0.0323(19) 0.0003(14) 0.0040(13) 0.0009(14)
C18 0.045(2) 0.060(2) 0.062(3) -0.0017(18) 0.0011(17) 0.0163(17)
C19 0.0348(17) 0.0442(18) 0.0297(18) 0.0013(14) 0.0036(13) 0.0031(14)
C20 0.0305(16) 0.052(2) 0.047(2) -0.0020(16) 0.0027(14) 0.0026(15)
C21 0.0380(17) 0.0479(19) 0.041(2) -0.0009(15) 0.0024(14) -0.0059(14)
C22 0.082(3) 0.067(2) 0.070(3) -0.011(2) 0.029(2) 0.004(2)
C23 0.054(2) 0.0359(17) 0.055(2) 0.0012(16) 0.0067(17) 0.0025(15)
C24 0.0341(17) 0.0329(16) 0.051(2) 0.0037(15) 0.0013(15) 0.0022(13)
C25 0.0383(19) 0.0385(18) 0.061(2) 0.0029(16) 0.0053(17) 0.0036(14)
C26 0.0317(18) 0.0429(19) 0.091(3) 0.013(2) 0.0084(18) 0.0046(15)
C27 0.053(2) 0.048(2) 0.094(3) 0.001(2) -0.019(2) -0.0068(18)
C28 0.069(3) 0.050(2) 0.067(3) -0.0107(18) -0.005(2) -0.0058(19)

loop_
_atom_type_symbol
_atom_type_description
_atom_type_scat_dispersion_real
_atom_type_scat_dispersion_imag
_atom_type_scat_source
C C 0.0033 0.0016 'International Tables Vol C Tables 4.2.6.8 and 6.1.1.4'
H H 0.0000 0.0000 'International Tables Vol C Tables 4.2.6.8 and 6.1.1.4'
N N 0.0061 0.0033 'International Tables Vol C Tables 4.2.6.8 and 6.1.1.4'
O O 0.0106 0.0060 'International Tables Vol C Tables 4.2.6.8 and 6.1.1.4'
S S 0.1246 0.1234 'International Tables Vol C Tables 4.2.6.8 and 6.1.1.4'

loop_
_geom_angle_atom_site_label_1
_geom_angle_atom_site_label_2
_geom_angle_atom_site_label_3
_geom_angle
_geom_angle_site_symmetry_1
_geom_angle_site_symmetry_3
_geom_angle_publ_flag
O3 S1 O1 113.93(16) . . ?
O3 S1 O2 114.19(15) . . ?
O1 S1 O2 112.34(15) . . ?
O3 S1 C24 105.32(14) . . ?
O1 S1 C24 105.27(14) . . ?
O2 S1 C24 104.63(14) . . ?
C4 N1 C2 119.5(3) . . ?
C4 N1 C3 120.0(3) . . ?
C2 N1 C3 120.5(3) . . ?
C19 N2 C17 108.7(2) . . ?
C19 N2 C18 125.1(2) . . ?
C17 N2 C18 126.2(2) . . ?
O4 N3 O5 122.9(4) . . ?
O4 N3 C26 119.1(4) . . ?
O5 N3 C26 117.9(4) . . ?
C2 C1 C6 120.8(3) . . ?
C2 C1 H1 119.6 . . ?
C6 C1 H1 119.6 . . ?
N1 C2 C1 121.5(3) . . ?
N1 C2 H2 119.3 . . ?
C1 C2 H2 119.3 . . ?
N1 C3 H3A 109.5 . . ?
N1 C3 H3B 109.5 . . ?
H3A C3 H3B 109.5 . . ?
N1 C3 H3C 109.5 . . ?
H3A C3 H3C 109.5 . . ?
H3B C3 H3C 109.5 . . ?
N1 C4 C5 121.4(3) . . ?
N1 C4 H4 119.3 . . ?
C5 C4 H4 119.3 . . ?
C4 C5 C6 121.1(3) . . ?
C4 C5 H5 119.4 . . ?
C6 C5 H5 119.4 . . ?
C5 C6 C1 115.7(3) . . ?
C5 C6 C7 120.3(3) . . ?
C1 C6 C7 124.0(3) . . ?
C8 C7 C6 124.7(3) . . ?
C8 C7 H7 117.7 . . ?
C6 C7 H7 117.7 . . ?
C7 C8 C9 128.1(3) . . ?
C7 C8 H8 116.0 . . ?
C9 C8 H8 116.0 . . ?
C10 C9 C21 118.7(3) . . ?
C10 C9 C8 118.7(2) . . ?
C21 C9 C8 122.6(3) . . ?
C9 C10 C11 120.3(3) . . ?
C9 C10 H10 119.8 . . ?
C11 C10 H10 119.8 . . ?
C10 C11 C19 119.1(3) . . ?
C10 C11 C12 134.0(3) . . ?
C19 C11 C12 106.9(2) . . ?
C13 C12 C17 119.3(3) . . ?
C13 C12 C11 134.4(3) . . ?
C17 C12 C11 106.3(2) . . ?
C14 C13 C12 118.9(3) . . ?
C14 C13 H13 120.5 . . ?
C12 C13 H13 120.5 . . ?
C13 C14 C15 120.9(3) . . ?
C13 C14 H14 119.5 . . ?
C15 C14 H14 119.5 . . ?
C16 C15 C14 121.7(3) . . ?
C16 C15 H15 119.1 . . ?
C14 C15 H15 119.1 . . ?
C15 C16 C17 117.5(3) . . ?
C15 C16 H16 121.2 . . ?
C17 C16 H16 121.2 . . ?
N2 C17 C16 129.6(3) . . ?
N2 C17 C12 108.8(2) . . ?
C16 C17 C12 121.5(3) . . ?
N2 C18 H18A 109.5 . . ?
N2 C18 H18B 109.5 . . ?
H18A C18 H18B 109.5 . . ?
N2 C18 H18C 109.5 . . ?
H18A C18 H18C 109.5 . . ?
H18B C18 H18C 109.5 . . ?
N2 C19 C20 129.2(3) . . ?
N2 C19 C11 109.2(2) . . ?
C20 C19 C11 121.6(3) . . ?
C21 C20 C19 117.8(3) . . ?
C21 C20 H20 121.1 . . ?
C19 C20 H20 121.1 . . ?
C20 C21 C9 122.4(3) . . ?
C20 C21 H21 118.8 . . ?
C9 C21 H21 118.8 . . ?
C23 C22 H22A 109.5 . . ?
C23 C22 H22B 109.5 . . ?
H22A C22 H22B 109.5 . . ?
C23 C22 H22C 109.5 . . ?
H22A C22 H22C 109.5 . . ?
H22B C22 H22C 109.5 . . ?
C28 C23 C24 117.1(3) . . ?
C28 C23 C22 119.2(3) . . ?
C24 C23 C22 123.7(3) . . ?
C25 C24 C23 120.7(3) . . ?
C25 C24 S1 117.9(2) . . ?
C23 C24 S1 121.4(2) . . ?
C24 C25 C26 119.6(3) . . ?
C24 C25 H25 120.2 . . ?
C26 C25 H25 120.2 . . ?
C27 C26 C25 121.1(3) . . ?
C27 C26 N3 120.2(4) . . ?
C25 C26 N3 118.7(4) . . ?
C28 C27 C26 118.6(3) . . ?
C28 C27 H27 120.7 . . ?
C26 C27 H27 120.7 . . ?
C27 C28 C23 122.9(4) . . ?
C27 C28 H28 118.5 . . ?
C23 C28 H28 118.5 . . ?

loop_
_geom_bond_atom_site_label_1
_geom_bond_atom_site_label_2
_geom_bond_distance
_geom_bond_site_symmetry_2
_geom_bond_publ_flag
S1 O3 1.437(2) . ?
S1 O1 1.452(2) . ?
S1 O2 1.453(2) . ?
S1 C24 1.791(3) . ?
O4 N3 1.212(4) . ?
O5 N3 1.224(4) . ?
N1 C4 1.339(4) . ?
N1 C2 1.343(4) . ?
N1 C3 1.479(4) . ?
N2 C19 1.381(3) . ?
N2 C17 1.384(3) . ?
N2 C18 1.456(3) . ?
N3 C26 1.458(5) . ?
C1 C2 1.359(4) . ?
C1 C6 1.400(4) . ?
C1 H1 0.9300 . ?
C2 H2 0.9300 . ?
C3 H3A 0.9600 . ?
C3 H3B 0.9600 . ?
C3 H3C 0.9600 . ?
C4 C5 1.358(4) . ?
C4 H4 0.9300 . ?
C5 C6 1.400(4) . ?
C5 H5 0.9300 . ?
C6 C7 1.439(4) . ?
C7 C8 1.334(4) . ?
C7 H7 0.9300 . ?
C8 C9 1.455(4) . ?
C8 H8 0.9300 . ?
C9 C10 1.388(4) . ?
C9 C21 1.414(4) . ?
C10 C11 1.390(4) . ?
C10 H10 0.9300 . ?
C11 C19 1.406(4) . ?
C11 C12 1.440(4) . ?
C12 C13 1.383(4) . ?
C12 C17 1.418(4) . ?
C13 C14 1.378(4) . ?
C13 H13 0.9300 . ?
C14 C15 1.391(4) . ?
C14 H14 0.9300 . ?
C15 C16 1.371(4) . ?
C15 H15 0.9300 . ?
C16 C17 1.387(4) . ?
C16 H16 0.9300 . ?
C18 H18A 0.9600 . ?
C18 H18B 0.9600 . ?
C18 H18C 0.9600 . ?
C19 C20 1.394(4) . ?
C20 C21 1.366(4) . ?
C20 H20 0.9300 . ?
C21 H21 0.9300 . ?
C22 C23 1.506(5) . ?
C22 H22A 0.9600 . ?
C22 H22B 0.9600 . ?
C22 H22C 0.9600 . ?
C23 C28 1.386(4) . ?
C23 C24 1.405(4) . ?
C24 C25 1.376(4) . ?
C25 C26 1.377(4) . ?
C25 H25 0.9300 . ?
C26 C27 1.376(5) . ?
C27 C28 1.361(5) . ?
C27 H27 0.9300 . ?
C28 H28 0.9300 . ?

loop_
_geom_torsion_atom_site_label_1
_geom_torsion_atom_site_label_2
_geom_torsion_atom_site_label_3
_geom_torsion_atom_site_label_4
_geom_torsion
_geom_torsion_site_symmetry_1
_geom_torsion_site_symmetry_2
_geom_torsion_site_symmetry_3
_geom_torsion_site_symmetry_4
_geom_torsion_publ_flag
C4 N1 C2 C1 0.0(5) . . . . ?
C3 N1 C2 C1 179.8(3) . . . . ?
C6 C1 C2 N1 0.4(5) . . . . ?
C2 N1 C4 C5 -0.3(5) . . . . ?
C3 N1 C4 C5 179.8(3) . . . . ?
N1 C4 C5 C6 0.3(5) . . . . ?
C4 C5 C6 C1 0.1(4) . . . . ?
C4 C5 C6 C7 -179.5(3) . . . . ?
C2 C1 C6 C5 -0.5(4) . . . . ?
C2 C1 C6 C7 179.2(3) . . . . ?
C5 C6 C7 C8 -176.8(3) . . . . ?
C1 C6 C7 C8 3.6(5) . . . . ?
C6 C7 C8 C9 179.8(3) . . . . ?
C7 C8 C9 C10 179.8(3) . . . . ?
C7 C8 C9 C21 -0.5(5) . . . . ?
C21 C9 C10 C11 0.4(4) . . . . ?
C8 C9 C10 C11 -179.9(3) . . . . ?
C9 C10 C11 C19 0.1(4) . . . . ?
C9 C10 C11 C12 179.6(3) . . . . ?
C10 C11 C12 C13 2.0(6) . . . . ?
C19 C11 C12 C13 -178.5(3) . . . . ?
C10 C11 C12 C17 -179.9(3) . . . . ?
C19 C11 C12 C17 -0.4(3) . . . . ?
C17 C12 C13 C14 1.5(5) . . . . ?
C11 C12 C13 C14 179.5(3) . . . . ?
C12 C13 C14 C15 -0.7(5) . . . . ?
C13 C14 C15 C16 -0.3(5) . . . . ?
C14 C15 C16 C17 0.4(5) . . . . ?
C19 N2 C17 C16 -179.8(3) . . . . ?
C18 N2 C17 C16 -0.1(5) . . . . ?
C19 N2 C17 C12 0.2(3) . . . . ?
C18 N2 C17 C12 179.8(3) . . . . ?
C15 C16 C17 N2 -179.6(3) . . . . ?
C15 C16 C17 C12 0.4(5) . . . . ?
C13 C12 C17 N2 178.6(3) . . . . ?
C11 C12 C17 N2 0.1(3) . . . . ?
C13 C12 C17 C16 -1.4(4) . . . . ?
C11 C12 C17 C16 -179.9(3) . . . . ?
C17 N2 C19 C20 -179.3(3) . . . . ?
C18 N2 C19 C20 1.0(5) . . . . ?
C17 N2 C19 C11 -0.4(3) . . . . ?
C18 N2 C19 C11 179.9(3) . . . . ?
C10 C11 C19 N2 -179.9(3) . . . . ?
C12 C11 C19 N2 0.5(3) . . . . ?
C10 C11 C19 C20 -0.9(4) . . . . ?
C12 C11 C19 C20 179.5(3) . . . . ?
N2 C19 C20 C21 180.0(3) . . . . ?
C11 C19 C20 C21 1.2(4) . . . . ?
C19 C20 C21 C9 -0.7(5) . . . . ?
C10 C9 C21 C20 -0.1(4) . . . . ?
C8 C9 C21 C20 -179.8(3) . . . . ?
C28 C23 C24 C25 -1.6(4) . . . . ?
C22 C23 C24 C25 178.5(3) . . . . ?
C28 C23 C24 S1 176.1(2) . . . . ?
C22 C23 C24 S1 -3.8(4) . . . . ?
O3 S1 C24 C25 -122.3(2) . . . . ?
O1 S1 C24 C25 -1.6(3) . . . . ?
O2 S1 C24 C25 117.0(2) . . . . ?
O3 S1 C24 C23 59.9(3) . . . . ?
O1 S1 C24 C23 -179.3(2) . . . . ?
O2 S1 C24 C23 -60.8(3) . . . . ?
C23 C24 C25 C26 -0.1(4) . . . . ?
S1 C24 C25 C26 -177.8(2) . . . . ?
C24 C25 C26 C27 1.4(5) . . . . ?
C24 C25 C26 N3 -177.5(3) . . . . ?
O4 N3 C26 C27 169.3(4) . . . . ?
O5 N3 C26 C27 -10.1(5) . . . . ?
O4 N3 C26 C25 -11.7(6) . . . . ?
O5 N3 C26 C25 168.9(3) . . . . ?
C25 C26 C27 C28 -1.1(5) . . . . ?
N3 C26 C27 C28 177.9(3) . . . . ?
C26 C27 C28 C23 -0.7(5) . . . . ?
C24 C23 C28 C27 2.0(5) . . . . ?
C22 C23 C28 C27 -178.1(3) . . . . ?

loop_
_cod_related_entry_id
_cod_related_entry_database
_cod_related_entry_code
1 ChemSpider 21149190
